data_4112275
loop_
_publ_author_name
'Sungho Yoon'
'Stephen J. Lippard'

_publ_section_title
;
 Synthesis and Characterization of Carboxylate-Rich Complexes Having the
 {Fe2(\m-OH)2(\m-O2CR)}3+ and {Fe2(\m-O)(\m-O2CR)}3+ Cores of O2-Dependent
 Diiron Enzymes
;
_journal_name_full 'Journal of the American Chemical Society'
_journal_page_first 2666
_journal_page_last 2667
_journal_paper_doi 10.1021/ja031603o
_journal_volume 126
_journal_year 2004
_chemical_formula_sum 'C48 H38 F4 Fe N4 O4'
_chemical_formula_weight 866.67
_chemical_name_systematic
; 
 ? 
;
_space_group_IT_number 2
_symmetry_cell_setting triclinic
_symmetry_space_group_name_Hall '-P 1'
_symmetry_space_group_name_H-M 'P -1'
_atom_sites_solution_hydrogens geom
_atom_sites_solution_primary direct
_atom_sites_solution_secondary difmap
_audit_creation_method SHELXL-97
_cell_angle_alpha 68.884(2)
_cell_angle_beta 88.421(2)
_cell_angle_gamma 77.728(2)
_cell_formula_units_Z 2
_cell_length_a 11.0023(16)
_cell_length_b 13.702(2)
_cell_length_c 15.552(2)
_cell_measurement_reflns_used 982
_cell_measurement_temperature 203(2)
_cell_measurement_theta_max 27.68
_cell_measurement_theta_min 3.05
_cell_volume 2134.0(5)
_computing_cell_refinement 'Bruker SMART'
_computing_data_collection 'Bruker SMART'
_computing_data_reduction 'Bruker SAINT'
_computing_molecular_graphics 'Bruker SHELXTL'
_computing_publication_material 'Bruker SHELXTL'
_computing_structure_refinement 'SHELXL-97 (Sheldrick, 1997)'
_computing_structure_solution 'SHELXS-97 (Sheldrick, 1990)'
_diffrn_ambient_temperature 203(2)
_diffrn_measured_fraction_theta_full 0.884
_diffrn_measured_fraction_theta_max 0.884
_diffrn_measurement_device_type 'CCD area detector'
_diffrn_measurement_method 'phi and omega scans'
_diffrn_radiation_monochromator graphite
_diffrn_radiation_source 'fine-focus sealed tube'
_diffrn_radiation_type MoK\a
_diffrn_radiation_wavelength 0.71073
_diffrn_reflns_av_R_equivalents 0.0170
_diffrn_reflns_av_sigmaI/netI 0.0271
_diffrn_reflns_limit_h_max 13
_diffrn_reflns_limit_h_min -13
_diffrn_reflns_limit_k_max 15
_diffrn_reflns_limit_k_min -18
_diffrn_reflns_limit_l_max 20
_diffrn_reflns_limit_l_min -20
_diffrn_reflns_number 18233
_diffrn_reflns_theta_full 28.22
_diffrn_reflns_theta_max 28.22
_diffrn_reflns_theta_min 1.90
_exptl_absorpt_coefficient_mu 0.420
_exptl_absorpt_correction_type none
_exptl_crystal_colour colorless
_exptl_crystal_density_diffrn 1.349
_exptl_crystal_density_meas 0
_exptl_crystal_description block
_exptl_crystal_F_000 896
_exptl_crystal_size_max 0.20
_exptl_crystal_size_mid 0.17
_exptl_crystal_size_min 0.10
_refine_diff_density_max 0.311
_refine_diff_density_min -0.268
_refine_diff_density_rms 0.043
_refine_ls_extinction_method none
_refine_ls_goodness_of_fit_ref 1.033
_refine_ls_hydrogen_treatment mixed
_refine_ls_matrix_type full
_refine_ls_number_parameters 562
_refine_ls_number_reflns 9311
_refine_ls_number_restraints 0
_refine_ls_restrained_S_all 1.033
_refine_ls_R_factor_all 0.0431
_refine_ls_R_factor_gt 0.0357
_refine_ls_shift/su_max 0.001
_refine_ls_shift/su_mean 0.000
_refine_ls_structure_factor_coef Fsqd
_refine_ls_weighting_details 'calc w=1/[\s^2^(Fo^2^)+(0.0461P)^2^+0.7097P] where P=(Fo^2^+2Fc^2^)/3'
_refine_ls_weighting_scheme calc
_refine_ls_wR_factor_gt 0.0930
_refine_ls_wR_factor_ref 0.0972
_reflns_number_gt 7968
_reflns_number_total 9311
_reflns_threshold_expression >2sigma(I)
_cod_data_source_file ja031603osi20031213_103858.cif
_cod_data_source_block 3
_cod_original_cell_volume 2133.9(6)
_cod_database_code 4112275

loop_
_symmetry_equiv_pos_as_xyz
'x, y, z'
'-x, -y, -z'

loop_
_atom_site_label
_atom_site_type_symbol
_atom_site_fract_x
_atom_site_fract_y
_atom_site_fract_z
_atom_site_U_iso_or_equiv
_atom_site_adp_type
_atom_site_occupancy
_atom_site_symmetry_multiplicity
_atom_site_calc_flag
_atom_site_refinement_flags
Fe1 Fe 0.74112(2) 0.313049(17) 0.264447(14) 0.03061(7) Uani 1 1 d .
O3 O 0.81980(11) 0.35291(9) 0.14504(7) 0.0373(3) Uani 1 1 d .
O1 O 0.85529(10) 0.23773(9) 0.37727(8) 0.0376(3) Uani 1 1 d .
O2 O 0.93183(11) 0.38364(9) 0.34940(8) 0.0427(3) Uani 1 1 d .
C200 C 0.75828(14) 0.35928(12) 0.07413(10) 0.0300(3) Uani 1 1 d .
O4 O 0.65513(11) 0.33660(10) 0.07580(9) 0.0474(3) Uani 1 1 d .
C100 C 0.92791(14) 0.28989(13) 0.39596(10) 0.0317(3) Uani 1 1 d .
F4 F 0.84858(13) -0.11361(8) 0.13335(8) 0.0618(3) Uani 1 1 d .
F3 F 0.60463(12) 0.82935(10) 0.06436(9) 0.0656(3) Uani 1 1 d .
C207 C 0.86072(14) 0.20231(12) -0.00673(10) 0.0315(3) Uani 1 1 d .
C201 C 0.81932(13) 0.39390(11) -0.01626(10) 0.0265(3) Uani 1 1 d .
N3 N 0.63710(12) 0.45510(11) 0.26824(9) 0.0366(3) Uani 1 1 d .
F1 F 1.21416(12) -0.00138(12) 0.19298(9) 0.0686(4) Uani 1 1 d .
C202 C 0.83026(13) 0.50073(12) -0.05987(10) 0.0289(3) Uani 1 1 d .
N4 N 0.69800(15) 0.52131(12) 0.28933(11) 0.0434(3) Uani 1 1 d .
C206 C 0.86590(14) 0.31705(12) -0.05582(10) 0.0295(3) Uani 1 1 d .
N1 N 0.62407(13) 0.20546(11) 0.28613(10) 0.0385(3) Uani 1 1 d .
N2 N 0.60998(14) 0.16603(13) 0.21886(11) 0.0423(3) Uani 1 1 d .
C213 C 0.77103(14) 0.58536(12) -0.02371(10) 0.0305(3) Uani 1 1 d .
C106 C 0.99427(15) 0.26364(13) 0.55814(11) 0.0350(3) Uani 1 1 d .
C102 C 1.10818(15) 0.14293(13) 0.48651(11) 0.0348(3) Uani 1 1 d .
C101 C 1.01243(14) 0.23036(12) 0.48220(10) 0.0307(3) Uani 1 1 d .
C203 C 0.89365(15) 0.52708(13) -0.14098(11) 0.0358(3) Uani 1 1 d .
H203 H 0.9062 0.5972 -0.1691 0.043 Uiso 1 1 calc R
C113 C 1.13318(14) 0.10567(13) 0.40757(11) 0.0351(3) Uani 1 1 d .
C7 C 0.56128(15) 0.15351(14) 0.35650(12) 0.0419(4) Uani 1 1 d .
C205 C 0.92286(15) 0.34815(14) -0.13958(11) 0.0368(3) Uani 1 1 d .
H205 H 0.9509 0.2982 -0.1682 0.044 Uiso 1 1 calc R
C107 C 0.89110(15) 0.35389(13) 0.55712(11) 0.0363(3) Uani 1 1 d .
C212 C 0.91852(16) 0.14644(13) 0.08083(12) 0.0384(4) Uani 1 1 d .
H212 H 0.9606 0.1816 0.1084 0.046 Uiso 1 1 calc R
C214 C 0.64481(15) 0.60178(13) -0.00651(11) 0.0359(3) Uani 1 1 d .
H214 H 0.5972 0.5564 -0.0152 0.043 Uiso 1 1 calc R
C204 C 0.93839(16) 0.45240(14) -0.18090(11) 0.0390(4) Uani 1 1 d .
H204 H 0.9795 0.4723 -0.2363 0.047 Uiso 1 1 calc R
C210 C 0.85309(18) -0.00887(13) 0.08642(12) 0.0420(4) Uani 1 1 d .
C9 C 0.53923(16) 0.09316(14) 0.24409(14) 0.0467(4) Uani 1 1 d .
C105 C 1.07290(17) 0.20853(15) 0.63688(12) 0.0444(4) Uani 1 1 d .
H105 H 1.0612 0.2301 0.6880 0.053 Uiso 1 1 calc R
C218 C 0.83985(16) 0.65369(13) -0.01018(12) 0.0385(4) Uani 1 1 d .
H218 H 0.9251 0.6441 -0.0217 0.046 Uiso 1 1 calc R
C211 C 0.91524(17) 0.04002(14) 0.12809(12) 0.0422(4) Uani 1 1 d .
H211 H 0.9546 0.0024 0.1872 0.051 Uiso 1 1 calc R
C114 C 1.15422(17) 0.17559(14) 0.32110(12) 0.0430(4) Uani 1 1 d .
H114 H 1.1498 0.2480 0.3117 0.052 Uiso 1 1 calc R
C208 C 0.8004(2) 0.14894(14) -0.04638(12) 0.0474(4) Uani 1 1 d .
H208 H 0.7619 0.1853 -0.1059 0.057 Uiso 1 1 calc R
C216 C 0.66002(18) 0.74807(14) 0.03591(13) 0.0446(4) Uani 1 1 d .
F2 F 0.60634(15) 0.60671(13) 0.54653(12) 0.0941(5) Uani 1 1 d .
C2 C 0.51836(16) 0.50911(15) 0.24908(12) 0.0439(4) Uani 1 1 d .
C115 C 1.18169(18) 0.14009(16) 0.24843(13) 0.0491(5) Uani 1 1 d .
H115 H 1.1964 0.1873 0.1900 0.059 Uiso 1 1 calc R
C103 C 1.18489(17) 0.08988(15) 0.56685(12) 0.0468(4) Uani 1 1 d .
H103 H 1.2492 0.0309 0.5704 0.056 Uiso 1 1 calc R
C118 C 1.13976(17) -0.00103(15) 0.42012(13) 0.0445(4) Uani 1 1 d .
H118 H 1.1262 -0.0492 0.4784 0.053 Uiso 1 1 calc R
C8 C 0.50725(17) 0.08283(15) 0.33242(14) 0.0509(5) Uani 1 1 d .
H8 H 0.4583 0.0370 0.3696 0.061 Uiso 1 1 calc R
C116 C 1.18676(17) 0.03481(17) 0.26393(13) 0.0477(4) Uani 1 1 d .
C217 C 0.78447(18) 0.73533(14) 0.01998(14) 0.0462(4) Uani 1 1 d .
H217 H 0.8312 0.7810 0.0293 0.055 Uiso 1 1 calc R
C104 C 1.16780(18) 0.12267(17) 0.64121(13) 0.0516(5) Uani 1 1 d .
H104 H 1.2207 0.0866 0.6947 0.062 Uiso 1 1 calc R
C215 C 0.58808(17) 0.68357(15) 0.02311(13) 0.0433(4) Uani 1 1 d .
H215 H 0.5027 0.6946 0.0341 0.052 Uiso 1 1 calc R
C112 C 0.91332(18) 0.43629(15) 0.58226(12) 0.0449(4) Uani 1 1 d .
H112 H 0.9944 0.4340 0.6016 0.054 Uiso 1 1 calc R
C117 C 1.16614(18) -0.03734(16) 0.34778(15) 0.0507(5) Uani 1 1 d .
H117 H 1.1698 -0.1093 0.3560 0.061 Uiso 1 1 calc R
C4 C 0.6212(2) 0.61336(15) 0.28471(14) 0.0513(5) Uani 1 1 d .
C108 C 0.76992(16) 0.35715(16) 0.53090(13) 0.0470(4) Uani 1 1 d .
H108 H 0.7533 0.3012 0.5149 0.056 Uiso 1 1 calc R
C6 C 0.5576(2) 0.17473(17) 0.44406(14) 0.0568(5) Uani 1 1 d .
H6A H 0.6200 0.1205 0.4886 0.085 Uiso 1 1 calc R
H6B H 0.4758 0.1726 0.4685 0.085 Uiso 1 1 calc R
H6C H 0.5748 0.2449 0.4321 0.085 Uiso 1 1 calc R
C209 C 0.7959(2) 0.04205(15) 0.00059(14) 0.0548(5) Uani 1 1 d .
H209 H 0.7545 0.0059 -0.0263 0.066 Uiso 1 1 calc R
C109 C 0.67402(19) 0.4415(2) 0.52816(17) 0.0637(6) Uani 1 1 d .
H109 H 0.5921 0.4437 0.5106 0.076 Uiso 1 1 calc R
C3 C 0.50605(19) 0.60754(16) 0.25928(14) 0.0537(5) Uani 1 1 d .
H3 H 0.4322 0.6601 0.2503 0.064 Uiso 1 1 calc R
C1 C 0.42303(18) 0.4631(2) 0.21959(17) 0.0635(6) Uani 1 1 d .
H1A H 0.4619 0.4196 0.1849 0.095 Uiso 1 1 calc R
H1B H 0.3577 0.5208 0.1811 0.095 Uiso 1 1 calc R
H1C H 0.3875 0.4190 0.2736 0.095 Uiso 1 1 calc R
C10 C 0.5104(2) 0.04048(19) 0.18078(18) 0.0660(6) Uani 1 1 d .
H10A H 0.4419 0.0873 0.1377 0.099 Uiso 1 1 calc R
H10B H 0.4872 -0.0266 0.2165 0.099 Uiso 1 1 calc R
H10C H 0.5832 0.0264 0.1469 0.099 Uiso 1 1 calc R
C111 C 0.8178(2) 0.52186(17) 0.57924(14) 0.0560(5) Uani 1 1 d .
H111 H 0.8330 0.5780 0.5956 0.067 Uiso 1 1 calc R
C5 C 0.6680(3) 0.69888(19) 0.3037(2) 0.0817(8) Uani 1 1 d .
H5A H 0.7359 0.6660 0.3504 0.122 Uiso 1 1 calc R
H5B H 0.6010 0.7412 0.3255 0.122 Uiso 1 1 calc R
H5C H 0.6974 0.7449 0.2474 0.122 Uiso 1 1 calc R
C110 C 0.7009(2) 0.52189(18) 0.55160(16) 0.0627(6) Uani 1 1 d .
H1 H 0.633(2) 0.1994(17) 0.1658(16) 0.053(6) Uiso 1 1 d .
H2 H 0.780(2) 0.4940(18) 0.3081(15) 0.059(6) Uiso 1 1 d .

loop_
_atom_site_aniso_label
_atom_site_aniso_U_11
_atom_site_aniso_U_22
_atom_site_aniso_U_33
_atom_site_aniso_U_23
_atom_site_aniso_U_13
_atom_site_aniso_U_12
Fe1 0.03216(12) 0.03042(12) 0.02567(12) -0.00526(9) -0.00097(8) -0.00772(9)
O3 0.0479(6) 0.0379(6) 0.0270(5) -0.0105(5) 0.0022(5) -0.0133(5)
O1 0.0388(6) 0.0381(6) 0.0322(6) -0.0093(5) -0.0077(5) -0.0056(5)
O2 0.0383(6) 0.0366(6) 0.0377(6) 0.0038(5) -0.0019(5) -0.0060(5)
C200 0.0324(7) 0.0249(7) 0.0302(8) -0.0068(6) 0.0020(6) -0.0063(6)
O4 0.0338(6) 0.0532(8) 0.0466(7) -0.0034(6) 0.0055(5) -0.0182(5)
C100 0.0278(7) 0.0353(8) 0.0261(7) -0.0074(6) -0.0003(6) -0.0010(6)
F4 0.1070(10) 0.0298(5) 0.0509(7) -0.0107(5) -0.0044(6) -0.0254(6)
F3 0.0729(8) 0.0513(7) 0.0821(9) -0.0431(7) -0.0061(7) 0.0016(6)
C207 0.0368(8) 0.0288(7) 0.0298(8) -0.0111(6) 0.0028(6) -0.0084(6)
C201 0.0257(7) 0.0292(7) 0.0244(7) -0.0074(6) -0.0035(5) -0.0092(5)
N3 0.0337(7) 0.0389(7) 0.0350(7) -0.0124(6) -0.0034(5) -0.0047(6)
F1 0.0674(8) 0.0962(10) 0.0605(8) -0.0518(7) 0.0050(6) -0.0148(7)
C202 0.0283(7) 0.0290(7) 0.0280(7) -0.0066(6) -0.0043(6) -0.0089(6)
N4 0.0411(8) 0.0355(8) 0.0500(9) -0.0119(7) -0.0088(7) -0.0057(6)
C206 0.0315(7) 0.0298(7) 0.0273(7) -0.0090(6) -0.0027(6) -0.0092(6)
N1 0.0373(7) 0.0368(7) 0.0372(7) -0.0061(6) 0.0012(6) -0.0123(6)
N2 0.0433(8) 0.0438(8) 0.0403(8) -0.0095(7) 0.0017(7) -0.0205(7)
C213 0.0342(7) 0.0259(7) 0.0277(7) -0.0043(6) -0.0055(6) -0.0075(6)
C106 0.0333(8) 0.0381(8) 0.0304(8) -0.0089(7) -0.0006(6) -0.0068(6)
C102 0.0347(8) 0.0339(8) 0.0292(8) -0.0056(6) -0.0023(6) -0.0035(6)
C101 0.0306(7) 0.0305(7) 0.0259(7) -0.0041(6) -0.0015(6) -0.0067(6)
C203 0.0390(8) 0.0302(8) 0.0326(8) -0.0018(6) 0.0011(6) -0.0128(6)
C113 0.0314(7) 0.0359(8) 0.0319(8) -0.0087(7) -0.0042(6) -0.0005(6)
C7 0.0317(8) 0.0364(9) 0.0425(9) 0.0012(7) 0.0014(7) -0.0034(7)
C205 0.0420(9) 0.0397(9) 0.0296(8) -0.0139(7) 0.0027(7) -0.0084(7)
C107 0.0370(8) 0.0394(9) 0.0287(8) -0.0093(7) 0.0022(6) -0.0060(7)
C212 0.0419(9) 0.0323(8) 0.0412(9) -0.0110(7) -0.0072(7) -0.0118(7)
C214 0.0363(8) 0.0347(8) 0.0390(9) -0.0137(7) -0.0017(7) -0.0112(7)
C204 0.0431(9) 0.0425(9) 0.0270(8) -0.0055(7) 0.0068(7) -0.0135(7)
C210 0.0636(11) 0.0248(8) 0.0397(9) -0.0123(7) 0.0059(8) -0.0131(7)
C9 0.0376(9) 0.0363(9) 0.0588(12) -0.0046(8) -0.0068(8) -0.0135(7)
C105 0.0467(10) 0.0522(11) 0.0313(9) -0.0149(8) -0.0059(7) -0.0034(8)
C218 0.0364(8) 0.0323(8) 0.0455(9) -0.0106(7) -0.0073(7) -0.0098(7)
C211 0.0507(10) 0.0324(8) 0.0383(9) -0.0058(7) -0.0079(7) -0.0091(7)
C114 0.0479(10) 0.0361(9) 0.0363(9) -0.0078(7) 0.0006(7) -0.0004(7)
C208 0.0761(13) 0.0374(9) 0.0319(9) -0.0118(7) -0.0093(8) -0.0188(9)
C216 0.0548(11) 0.0334(9) 0.0456(10) -0.0185(8) -0.0080(8) -0.0007(8)
F2 0.0819(10) 0.0819(10) 0.1121(12) -0.0540(9) -0.0030(9) 0.0302(8)
C2 0.0363(9) 0.0533(11) 0.0375(9) -0.0169(8) -0.0052(7) 0.0016(8)
C115 0.0519(11) 0.0533(11) 0.0328(9) -0.0095(8) 0.0015(8) -0.0024(9)
C103 0.0432(9) 0.0455(10) 0.0391(9) -0.0097(8) -0.0102(7) 0.0082(8)
C118 0.0473(10) 0.0400(9) 0.0430(10) -0.0109(8) 0.0032(8) -0.0099(8)
C8 0.0379(9) 0.0401(10) 0.0588(12) 0.0047(9) 0.0001(8) -0.0152(8)
C116 0.0399(9) 0.0651(12) 0.0440(10) -0.0298(9) -0.0019(8) -0.0057(8)
C217 0.0511(10) 0.0342(9) 0.0566(11) -0.0183(8) -0.0132(9) -0.0110(8)
C104 0.0491(10) 0.0582(12) 0.0344(9) -0.0097(8) -0.0153(8) 0.0055(9)
C215 0.0390(9) 0.0446(10) 0.0464(10) -0.0191(8) -0.0004(7) -0.0045(7)
C112 0.0487(10) 0.0488(10) 0.0385(9) -0.0183(8) 0.0024(8) -0.0092(8)
C117 0.0530(11) 0.0454(10) 0.0602(12) -0.0258(9) 0.0025(9) -0.0125(9)
C4 0.0628(12) 0.0377(10) 0.0475(11) -0.0135(8) -0.0092(9) -0.0005(8)
C108 0.0371(9) 0.0532(11) 0.0529(11) -0.0243(9) 0.0031(8) -0.0052(8)
C6 0.0559(12) 0.0565(12) 0.0460(11) -0.0075(9) 0.0137(9) -0.0082(10)
C209 0.0921(16) 0.0390(10) 0.0436(10) -0.0189(8) -0.0083(10) -0.0273(10)
C109 0.0381(10) 0.0785(16) 0.0757(15) -0.0392(13) -0.0018(10) 0.0056(10)
C3 0.0511(11) 0.0498(11) 0.0516(11) -0.0202(9) -0.0082(9) 0.0118(9)
C1 0.0379(10) 0.0849(16) 0.0727(15) -0.0398(13) -0.0128(10) -0.0017(10)
C10 0.0658(14) 0.0571(13) 0.0797(16) -0.0203(12) -0.0091(12) -0.0294(11)
C111 0.0732(14) 0.0482(11) 0.0502(11) -0.0253(9) 0.0080(10) -0.0081(10)
C5 0.108(2) 0.0429(12) 0.094(2) -0.0254(13) -0.0241(16) -0.0107(13)
C110 0.0592(13) 0.0594(13) 0.0623(13) -0.0292(11) 0.0036(10) 0.0146(10)

loop_
_atom_type_symbol
_atom_type_description
_atom_type_scat_dispersion_real
_atom_type_scat_dispersion_imag
_atom_type_scat_source
C C 0.0033 0.0016 'International Tables Vol C Tables 4.2.6.8 and 6.1.1.4'
H H 0.0000 0.0000 'International Tables Vol C Tables 4.2.6.8 and 6.1.1.4'
N N 0.0061 0.0033 'International Tables Vol C Tables 4.2.6.8 and 6.1.1.4'
O O 0.0106 0.0060 'International Tables Vol C Tables 4.2.6.8 and 6.1.1.4'
F F 0.0171 0.0103 'International Tables Vol C Tables 4.2.6.8 and 6.1.1.4'
Fe Fe 0.3463 0.8444 'International Tables Vol C Tables 4.2.6.8 and 6.1.1.4'

loop_
_geom_angle_atom_site_label_1
_geom_angle_atom_site_label_2
_geom_angle_atom_site_label_3
_geom_angle
O3 Fe1 O1 116.67(5)
O3 Fe1 N3 104.91(5)
O1 Fe1 N3 110.18(5)
O3 Fe1 N1 116.56(5)
O1 Fe1 N1 99.98(5)
N3 Fe1 N1 108.39(6)
C200 O3 Fe1 118.00(10)
C100 O1 Fe1 117.60(10)
O4 C200 O3 124.54(14)
O4 C200 C201 118.96(14)
O3 C200 C201 116.47(13)
O2 C100 O1 124.63(14)
O2 C100 C101 119.34(14)
O1 C100 C101 116.03(13)
C208 C207 C212 118.50(15)
C208 C207 C206 121.66(14)
C212 C207 C206 119.84(14)
C206 C201 C202 120.79(13)
C206 C201 C200 118.56(13)
C202 C201 C200 120.65(13)
C2 N3 N4 105.07(14)
C2 N3 Fe1 136.86(13)
N4 N3 Fe1 117.90(10)
C203 C202 C201 118.18(14)
C203 C202 C213 120.25(13)
C201 C202 C213 121.50(13)
C4 N4 N3 112.07(15)
C205 C206 C201 119.10(14)
C205 C206 C207 120.16(14)
C201 C206 C207 120.67(13)
C7 N1 N2 105.25(15)
C7 N1 Fe1 135.88(13)
N2 N1 Fe1 118.59(11)
C9 N2 N1 112.30(16)
C214 C213 C218 118.25(15)
C214 C213 C202 121.21(14)
C218 C213 C202 120.49(14)
C105 C106 C101 118.94(15)
C105 C106 C107 119.42(15)
C101 C106 C107 121.62(14)
C103 C102 C101 119.03(15)
C103 C102 C113 118.55(14)
C101 C102 C113 122.42(14)
C102 C101 C106 120.17(14)
C102 C101 C100 120.35(14)
C106 C101 C100 119.49(13)
C204 C203 C202 121.33(15)
C114 C113 C118 118.78(16)
C114 C113 C102 120.91(16)
C118 C113 C102 120.28(15)
N1 C7 C8 109.59(17)
N1 C7 C6 120.57(17)
C8 C7 C6 129.84(17)
C204 C205 C206 120.27(15)
C112 C107 C108 118.73(16)
C112 C107 C106 120.90(15)
C108 C107 C106 120.36(16)
C211 C212 C207 121.17(15)
C215 C214 C213 121.40(15)
C203 C204 C205 120.19(15)
C209 C210 F4 118.83(16)
C209 C210 C211 122.93(16)
F4 C210 C211 118.24(16)
N2 C9 C8 105.96(17)
N2 C9 C10 121.42(19)
C8 C9 C10 132.62(18)
C104 C105 C106 121.07(17)
C217 C218 C213 120.95(16)
C210 C211 C212 118.13(16)
C115 C114 C113 120.92(18)
C207 C208 C209 120.89(16)
F3 C216 C217 118.73(17)
F3 C216 C215 118.42(17)
C217 C216 C215 122.84(16)
N3 C2 C3 109.58(17)
N3 C2 C1 120.74(17)
C3 C2 C1 129.67(17)
C116 C115 C114 118.21(18)
C104 C103 C102 120.96(16)
C117 C118 C113 120.86(17)
C9 C8 C7 106.89(16)
C115 C116 F1 118.85(18)
C115 C116 C117 123.17(18)
F1 C116 C117 117.98(19)
C216 C217 C218 118.51(16)
C103 C104 C105 119.84(16)
C216 C215 C214 118.06(16)
C111 C112 C107 121.04(18)
C116 C117 C118 118.05(18)
N4 C4 C3 106.13(18)
N4 C4 C5 121.4(2)
C3 C4 C5 132.5(2)
C109 C108 C107 120.76(19)
C210 C209 C208 118.37(17)
C110 C109 C108 118.4(2)
C4 C3 C2 107.16(16)
C110 C111 C112 117.8(2)
F2 C110 C109 118.3(2)
F2 C110 C111 118.5(2)
C109 C110 C111 123.24(19)

loop_
_geom_bond_atom_site_label_1
_geom_bond_atom_site_label_2
_geom_bond_distance
Fe1 O3 1.9692(11)
Fe1 O1 1.9967(11)
Fe1 N3 2.0577(14)
Fe1 N1 2.0905(14)
O3 C200 1.2762(19)
O1 C100 1.2802(19)
O2 C100 1.2361(19)
C200 O4 1.2359(19)
C200 C201 1.502(2)
C100 C101 1.512(2)
F4 C210 1.3669(19)
F3 C216 1.363(2)
C207 C208 1.382(2)
C207 C212 1.391(2)
C207 C206 1.493(2)
C201 C206 1.403(2)
C201 C202 1.404(2)
N3 C2 1.340(2)
N3 N4 1.365(2)
F1 C116 1.366(2)
C202 C203 1.392(2)
C202 C213 1.488(2)
N4 C4 1.340(2)
C206 C205 1.393(2)
N1 C7 1.337(2)
N1 N2 1.365(2)
N2 C9 1.337(2)
C213 C214 1.393(2)
C213 C218 1.395(2)
C106 C105 1.390(2)
C106 C101 1.407(2)
C106 C107 1.486(2)
C102 C103 1.395(2)
C102 C101 1.400(2)
C102 C113 1.489(2)
C203 C204 1.379(2)
C113 C114 1.389(2)
C113 C118 1.390(2)
C7 C8 1.396(3)
C7 C6 1.489(3)
C205 C204 1.385(2)
C107 C112 1.389(3)
C107 C108 1.392(2)
C212 C211 1.384(2)
C214 C215 1.384(2)
C210 C209 1.361(3)
C210 C211 1.367(2)
C9 C8 1.373(3)
C9 C10 1.489(3)
C105 C104 1.380(3)
C218 C217 1.384(3)
C114 C115 1.386(3)
C208 C209 1.392(3)
C216 C217 1.370(3)
C216 C215 1.371(3)
F2 C110 1.365(2)
C2 C3 1.392(3)
C2 C1 1.491(3)
C115 C116 1.363(3)
C103 C104 1.379(3)
C118 C117 1.386(3)
C116 C117 1.371(3)
C112 C111 1.386(3)
C4 C3 1.364(3)
C4 C5 1.497(3)
C108 C109 1.378(3)
C109 C110 1.366(3)
C111 C110 1.368(3)
